data_1548548
loop_
_publ_author_name
'Yu, Xiaoqin'
'Zhang, Qingqing'
'Tian, Li'
'Guo, Zhiyong'
'Liu, Chengxiong'
'Chen, Jianfeng'
'Ebrahim, Weaam'
'Liu, Zhen'
'Proksch, Peter'
'Zou, Kun'

_publ_section_title
;
 Germacrane-Type Sesquiterpenoids with Antiproliferative Activities from
 Eupatorium chinense
;
_journal_name_full 'Journal of Natural Products'
_journal_paper_doi 10.1021/acs.jnatprod.7b00693
_journal_year 2017
_chemical_absolute_configuration ad
_chemical_formula_moiety 'C22 H28 O8'
_chemical_formula_sum 'C22 H28 O8'
_chemical_formula_weight 420.44
_space_group_crystal_system orthorhombic
_space_group_IT_number 19
_space_group_name_Hall 'P 2ac 2ab'
_space_group_name_H-M_alt 'P 21 21 21'
_symmetry_space_group_name_Hall 'P 2ac 2ab'
_symmetry_space_group_name_H-M 'P 21 21 21'
_atom_sites_solution_hydrogens mixed
_audit_creation_date 2017-03-18
_audit_creation_method
;
Olex2 1.2
(compiled 2017.03.02 svn.r3394 for OlexSys, GUI svn.r5324)
;
_cell_angle_alpha 90
_cell_angle_beta 90
_cell_angle_gamma 90
_cell_formula_units_Z 4
_cell_length_a 10.6433(2)
_cell_length_b 13.6676(3)
_cell_length_c 14.8419(3)
_cell_measurement_reflns_used 7400
_cell_measurement_temperature 99.9(3)
_cell_measurement_theta_max 73.3420
_cell_measurement_theta_min 5.1010
_cell_volume 2159.03(8)
_computing_cell_refinement 'CrysAlisPro 1.171.38.43f (Rigaku OD, 2015)'
_computing_data_collection 'CrysAlisPro 1.171.38.43f (Rigaku OD, 2015)'
_computing_data_reduction 'CrysAlisPro 1.171.38.43f (Rigaku OD, 2015)'
_computing_molecular_graphics 'Olex2 (Dolomanov et al., 2009)'
_computing_publication_material 'Olex2 (Dolomanov et al., 2009)'
_computing_structure_refinement 'ShelXL (Sheldrick, 2015)'
_computing_structure_solution 'SHELXT 2014/5 (Sheldrick, 2014)'
_diffrn_ambient_environment N~2~
_diffrn_ambient_temperature 99.9(3)
_diffrn_detector 'CCD plate'
_diffrn_detector_area_resol_mean 5.2684
_diffrn_detector_type AtlasS2
_diffrn_measured_fraction_theta_full 1.000
_diffrn_measured_fraction_theta_max 0.984
_diffrn_measurement_details
;
List of Runs (angles in degrees, time in seconds):

  # Type    Start    End  Width  t~exp~   \w     \q     \k     \f   Frames
--------------------------------------------------------------------------
  1  \w   -115.00 -17.00   1.00    1.00    --  -40.98 -37.00 -60.00   98
  2  \w   -115.00 -17.00   1.00    1.00    --  -40.98 -37.00  30.00   98
  3  \w      1.00  82.00   1.00    1.00    --   40.98 -99.00-180.00   81
  4  \w     34.00 133.00   1.00    1.00    --  106.95 -45.00 120.00   99
  5  \w     24.00 109.00   1.00    1.00    --  106.95 -94.00   0.00   85
  6  \w     24.00 109.00   1.00    1.00    --  106.95 -94.00 -90.00   85
  7  \w     35.00 136.00   1.00    1.00    --  106.95 -61.00 -60.00  101
  8  \w     25.00 140.00   1.00    1.00    --  106.95 -15.00  30.00  115
;
_diffrn_measurement_device 'four-circle diffractometer'
_diffrn_measurement_device_type 'SuperNova, Dual, Cu at zero, AtlasS2'
_diffrn_measurement_method '\w scans'
_diffrn_orient_matrix_type 'CrysAlisPro convention (1999,Acta A55,543-557)'
_diffrn_orient_matrix_UB_11 0.0030578000
_diffrn_orient_matrix_UB_12 0.0180859000
_diffrn_orient_matrix_UB_13 -0.1024895000
_diffrn_orient_matrix_UB_21 -0.1426978000
_diffrn_orient_matrix_UB_22 0.0191661000
_diffrn_orient_matrix_UB_23 0.0006845000
_diffrn_orient_matrix_UB_31 0.0246831000
_diffrn_orient_matrix_UB_32 0.1094908000
_diffrn_orient_matrix_UB_33 0.0165246000
_diffrn_radiation_monochromator mirror
_diffrn_radiation_probe x-ray
_diffrn_radiation_type CuK\a
_diffrn_radiation_wavelength 1.54184
_diffrn_reflns_av_R_equivalents 0.0218
_diffrn_reflns_av_unetI/netI 0.0259
_diffrn_reflns_Laue_measured_fraction_full 1.000
_diffrn_reflns_Laue_measured_fraction_max 0.984
_diffrn_reflns_limit_h_max 12
_diffrn_reflns_limit_h_min -12
_diffrn_reflns_limit_k_max 16
_diffrn_reflns_limit_k_min -10
_diffrn_reflns_limit_l_max 18
_diffrn_reflns_limit_l_min -16
_diffrn_reflns_number 9822
_diffrn_reflns_point_group_measured_fraction_full 1.000
_diffrn_reflns_point_group_measured_fraction_max 0.973
_diffrn_reflns_theta_full 67.684
_diffrn_reflns_theta_max 73.707
_diffrn_reflns_theta_min 4.398
_diffrn_source 'micro-focus sealed X-ray tube'
_diffrn_source_type 'SuperNova (Cu) X-ray Source'
_exptl_absorpt_coefficient_mu 0.820
_exptl_absorpt_correction_T_max 1.00000
_exptl_absorpt_correction_T_min 0.68343
_exptl_absorpt_correction_type multi-scan
_exptl_absorpt_process_details
;
CrysAlisPro 1.171.38.43f (Rigaku Oxford Diffraction, 2015)
Empirical absorption correction using spherical harmonics,
 implemented in SCALE3 ABSPACK scaling algorithm.
;
_exptl_crystal_colour colorless
_exptl_crystal_density_diffrn 1.293
_exptl_crystal_description block
_exptl_crystal_F_000 896
_exptl_crystal_size_max 0.25
_exptl_crystal_size_mid 0.2
_exptl_crystal_size_min 0.16
_refine_diff_density_max 0.201
_refine_diff_density_min -0.183
_refine_diff_density_rms 0.037
_refine_ls_abs_structure_details
;
 Flack x determined using 1701 quotients [(I+)-(I-)]/[(I+)+(I-)]
 (Parsons, Flack and Wagner, Acta Cryst. B69 (2013) 249-259).
;
_refine_ls_abs_structure_Flack 0.07(7)
_refine_ls_extinction_method none
_refine_ls_goodness_of_fit_ref 1.066
_refine_ls_hydrogen_treatment mixed
_refine_ls_matrix_type full
_refine_ls_number_parameters 285
_refine_ls_number_reflns 4248
_refine_ls_number_restraints 0
_refine_ls_restrained_S_all 1.066
_refine_ls_R_factor_all 0.0309
_refine_ls_R_factor_gt 0.0299
_refine_ls_shift/su_max 0.000
_refine_ls_shift/su_mean 0.000
_refine_ls_structure_factor_coef Fsqd
_refine_ls_weighting_details 'w=1/[\s^2^(Fo^2^)+(0.0440P)^2^+0.1663P] where P=(Fo^2^+2Fc^2^)/3'
_refine_ls_weighting_scheme calc
_refine_ls_wR_factor_gt 0.0768
_refine_ls_wR_factor_ref 0.0777
_reflns_Friedel_coverage 0.742
_reflns_Friedel_fraction_full 0.999
_reflns_Friedel_fraction_max 0.958
_reflns_number_gt 4128
_reflns_number_total 4248
_reflns_threshold_expression 'I > 2\s(I)'
_cod_data_source_file np7b00693_si_002.cif
_cod_data_source_block exp_314
_cod_original_cell_volume 2159.04(8)
_cod_database_code 1548548
_shelx_shelxl_version_number 2016/6
_shelx_space_group_comment
;
The symmetry employed for this shelxl refinement is uniquely defined
by the following loop, which should always be used as a source of
symmetry information in preference to the above space-group names.
They are only intended as comments.
;
_shelx_estimated_absorpt_t_max 0.880
_shelx_estimated_absorpt_t_min 0.821
_reflns_odcompleteness_completeness 99.91
_reflns_odcompleteness_iscentric 1
_reflns_odcompleteness_theta 66.97
_olex2_refinement_description
;
1. Fixed Uiso
 At 1.2 times of:
  All C(H) groups, All C(H,H) groups
 At 1.5 times of:
  All C(H,H,H) groups, All O(H) groups
2.a Ternary CH refined with riding coordinates:
 C3(H3A), C6(H6), C2(H2), C7(H7), C8(H8A)
2.b Secondary CH2 refined with riding coordinates:
 C9(H9A,H9B), C4'(H4'A,H4'B)
2.c Aromatic/amide H refined with riding coordinates:
 C5(H5), C1(H1), C2'(H2')
2.d Idealised Me refined as rotating group:
 C17(H17A,H17B,H17C), C14(H14A,H14B,H14C), C15(H15A,H15B,H15C), C5'(H5'A,H5'B,
 H5'C)
2.e Idealised tetrahedral OH refined as rotating group:
 O8(H8), O3(H3)
;
_olex2_submission_special_instructions 'No special instructions were received'
_oxdiff_exptl_absorpt_empirical_details
;
Empirical correction (ABSPACK) includes:
- Absorption correction using spherical harmonics
- Frame scaling
;
_oxdiff_exptl_absorpt_empirical_full_max 1.354
_oxdiff_exptl_absorpt_empirical_full_min 0.752

loop_
_space_group_symop_operation_xyz
'x, y, z'
'-x+1/2, -y, z+1/2'
'-x, y+1/2, -z+1/2'
'x+1/2, -y+1/2, -z'

loop_
_atom_site_label
_atom_site_type_symbol
_atom_site_fract_x
_atom_site_fract_y
_atom_site_fract_z
_atom_site_U_iso_or_equiv
_atom_site_adp_type
_atom_site_occupancy
_atom_site_site_symmetry_order
_atom_site_calc_flag
_atom_site_refinement_flags_posn
O1 O 0.26572(11) 0.62101(9) 0.15614(8) 0.0239(3) Uani 1 1 d .
O6 O 0.45700(12) 0.55391(10) 0.42637(8) 0.0273(3) Uani 1 1 d .
O4 O 0.42141(12) 0.77070(10) 0.33962(9) 0.0323(3) Uani 1 1 d .
O2 O 0.27059(14) 0.74353(10) 0.05643(9) 0.0355(3) Uani 1 1 d .
O8 O 0.70426(15) 0.39444(10) 0.56588(9) 0.0342(3) Uani 1 1 d .
H8 H 0.697806 0.344382 0.535788 0.051 Uiso 1 1 calc GR
O7 O 0.55157(14) 0.57776(11) 0.56005(9) 0.0352(3) Uani 1 1 d .
O3 O -0.05818(13) 0.56947(11) 0.22197(9) 0.0340(3) Uani 1 1 d .
H3 H -0.087800 0.569009 0.170972 0.051 Uiso 1 1 calc GR
O5 O 0.52571(15) 0.86514(12) 0.43762(13) 0.0496(4) Uani 1 1 d .
C1' C 0.55690(17) 0.55161(12) 0.48230(12) 0.0247(4) Uani 1 1 d .
C16 C 0.32465(18) 0.68030(13) 0.09759(11) 0.0263(4) Uani 1 1 d .
C3 C 0.13503(16) 0.64630(13) 0.17523(12) 0.0239(4) Uani 1 1 d .
H3A H 0.092900 0.659493 0.117791 0.029 Uiso 1 1 calc R
C5 C 0.20266(17) 0.76060(12) 0.30066(12) 0.0251(4) Uani 1 1 d .
H5 H 0.186002 0.820200 0.328433 0.030 Uiso 1 1 calc R
C6 C 0.31178(16) 0.70452(12) 0.33882(11) 0.0233(3) Uani 1 1 d .
H6 H 0.329123 0.646088 0.302631 0.028 Uiso 1 1 calc R
C1 C 0.11762(17) 0.53743(13) 0.31181(12) 0.0250(4) Uani 1 1 d .
H1 H 0.070242 0.567793 0.356419 0.030 Uiso 1 1 calc R
C10 C 0.21452(18) 0.48482(13) 0.34061(12) 0.0266(4) Uani 1 1 d .
C2 C 0.07460(17) 0.55433(13) 0.21723(12) 0.0259(4) Uani 1 1 d .
H2 H 0.093110 0.496816 0.180110 0.031 Uiso 1 1 calc R
C3' C 0.67231(16) 0.50898(13) 0.44210(13) 0.0261(4) Uani 1 1 d .
C7 C 0.28958(17) 0.67677(13) 0.43908(11) 0.0251(3) Uani 1 1 d .
H7 H 0.199829 0.682905 0.452703 0.030 Uiso 1 1 calc R
C4 C 0.12613(17) 0.73735(13) 0.23266(12) 0.0251(4) Uani 1 1 d .
C11 C 0.35999(18) 0.75574(15) 0.48812(14) 0.0314(4) Uani 1 1 d .
C8 C 0.33412(17) 0.57399(14) 0.46622(11) 0.0265(4) Uani 1 1 d .
H8A H 0.343708 0.572908 0.531886 0.032 Uiso 1 1 calc R
C9 C 0.24706(18) 0.49030(14) 0.43996(13) 0.0296(4) Uani 1 1 d .
H9A H 0.286227 0.429128 0.457536 0.036 Uiso 1 1 calc R
H9B H 0.169684 0.496558 0.474008 0.036 Uiso 1 1 calc R
C4' C 0.76057(18) 0.46974(14) 0.51245(13) 0.0309(4) Uani 1 1 d .
H4'A H 0.834883 0.443830 0.483095 0.037 Uiso 1 1 calc R
H4'B H 0.786813 0.522862 0.551491 0.037 Uiso 1 1 calc R
C12 C 0.44569(19) 0.80457(14) 0.42367(15) 0.0345(4) Uani 1 1 d .
C17 C 0.4617(2) 0.65828(18) 0.09217(15) 0.0402(5) Uani 1 1 d .
H17A H 0.504368 0.688855 0.141726 0.060 Uiso 1 1 calc GR
H17B H 0.494738 0.683036 0.036463 0.060 Uiso 1 1 calc GR
H17C H 0.474259 0.588785 0.094839 0.060 Uiso 1 1 calc GR
C2' C 0.70207(19) 0.50575(16) 0.35469(13) 0.0349(4) Uani 1 1 d .
H2' H 0.777070 0.473827 0.341659 0.042 Uiso 1 1 calc R
C14 C 0.2984(2) 0.42274(15) 0.28234(14) 0.0364(4) Uani 1 1 d .
H14A H 0.269921 0.425788 0.221025 0.055 Uiso 1 1 calc GR
H14B H 0.295641 0.356193 0.302934 0.055 Uiso 1 1 calc GR
H14C H 0.383038 0.446645 0.285891 0.055 Uiso 1 1 calc GR
C15 C 0.0175(2) 0.80266(15) 0.20922(14) 0.0363(5) Uani 1 1 d .
H15A H 0.028854 0.828208 0.149523 0.054 Uiso 1 1 calc GR
H15B H 0.013402 0.855767 0.251453 0.054 Uiso 1 1 calc GR
H15C H -0.059159 0.765766 0.211705 0.054 Uiso 1 1 calc GR
C13 C 0.3505(3) 0.78084(18) 0.57447(16) 0.0445(5) Uani 1 1 d .
C5' C 0.6342(2) 0.5451(2) 0.27490(14) 0.0471(6) Uani 1 1 d .
H5'A H 0.601571 0.491902 0.239787 0.071 Uiso 1 1 calc GR
H5'B H 0.691069 0.582993 0.238772 0.071 Uiso 1 1 calc GR
H5'C H 0.566142 0.585945 0.294660 0.071 Uiso 1 1 calc GR
H13A H 0.292(3) 0.744(2) 0.6177(19) 0.056(8) Uiso 1 1 d .
H13B H 0.406(3) 0.833(2) 0.5954(18) 0.051(8) Uiso 1 1 d .

loop_
_atom_site_aniso_label
_atom_site_aniso_U_11
_atom_site_aniso_U_22
_atom_site_aniso_U_33
_atom_site_aniso_U_23
_atom_site_aniso_U_13
_atom_site_aniso_U_12
O1 0.0221(6) 0.0264(6) 0.0231(6) 0.0009(5) 0.0029(5) 0.0015(5)
O6 0.0178(6) 0.0421(7) 0.0220(6) 0.0013(5) 0.0006(5) 0.0058(5)
O4 0.0245(7) 0.0374(7) 0.0350(7) -0.0013(6) 0.0010(6) -0.0075(6)
O2 0.0402(8) 0.0324(7) 0.0338(7) 0.0088(6) 0.0050(6) 0.0012(6)
O8 0.0449(8) 0.0312(6) 0.0265(6) -0.0014(5) 0.0022(6) 0.0085(6)
O7 0.0297(7) 0.0466(8) 0.0293(7) -0.0104(6) -0.0052(6) 0.0070(6)
O3 0.0208(6) 0.0512(8) 0.0300(7) 0.0005(6) -0.0013(5) -0.0039(6)
O5 0.0364(9) 0.0480(9) 0.0643(10) -0.0068(8) -0.0138(8) -0.0117(7)
C1' 0.0231(9) 0.0252(8) 0.0258(8) 0.0007(7) -0.0016(7) 0.0007(7)
C16 0.0289(9) 0.0286(9) 0.0214(8) -0.0036(7) 0.0033(7) -0.0040(7)
C3 0.0195(8) 0.0296(8) 0.0227(8) 0.0011(7) 0.0003(7) 0.0015(7)
C5 0.0268(9) 0.0235(8) 0.0250(8) -0.0015(6) 0.0012(7) 0.0034(7)
C6 0.0193(8) 0.0264(8) 0.0241(8) -0.0024(6) 0.0001(7) -0.0016(6)
C1 0.0217(9) 0.0269(8) 0.0263(8) 0.0006(7) 0.0028(7) -0.0046(7)
C10 0.0245(8) 0.0247(8) 0.0307(9) 0.0024(7) 0.0026(7) -0.0055(7)
C2 0.0211(9) 0.0305(8) 0.0262(8) -0.0019(7) 0.0009(7) -0.0032(7)
C3' 0.0202(8) 0.0288(8) 0.0295(9) 0.0016(7) -0.0008(7) 0.0014(7)
C7 0.0205(8) 0.0343(9) 0.0205(7) -0.0022(7) -0.0010(7) 0.0034(7)
C4 0.0238(8) 0.0280(8) 0.0236(8) 0.0028(7) 0.0013(7) 0.0051(7)
C11 0.0264(9) 0.0364(9) 0.0315(10) -0.0075(8) -0.0072(8) 0.0064(8)
C8 0.0194(8) 0.0391(10) 0.0210(8) 0.0029(7) 0.0027(6) 0.0044(7)
C9 0.0261(9) 0.0327(9) 0.0299(9) 0.0092(7) 0.0021(8) 0.0019(7)
C4' 0.0248(9) 0.0364(9) 0.0315(9) 0.0015(8) -0.0029(8) 0.0048(8)
C12 0.0260(9) 0.0352(9) 0.0424(11) -0.0065(8) -0.0084(9) 0.0010(8)
C17 0.0285(11) 0.0558(12) 0.0363(10) 0.0045(10) 0.0087(8) -0.0015(9)
C2' 0.0230(9) 0.0484(11) 0.0331(10) 0.0026(8) 0.0024(8) 0.0053(8)
C14 0.0306(10) 0.0335(9) 0.0451(11) -0.0063(8) 0.0014(9) 0.0034(8)
C15 0.0326(11) 0.0400(10) 0.0363(10) -0.0003(8) -0.0049(9) 0.0145(9)
C13 0.0523(14) 0.0471(12) 0.0342(11) -0.0119(10) -0.0123(10) 0.0079(11)
C5' 0.0297(11) 0.0819(17) 0.0298(10) 0.0118(11) 0.0061(9) 0.0087(11)

loop_
_atom_type_symbol
_atom_type_description
_atom_type_scat_dispersion_real
_atom_type_scat_dispersion_imag
_atom_type_scat_source
C C 0.0181 0.0091 'International Tables Vol C Tables 4.2.6.8 and 6.1.1.4'
H H 0.0000 0.0000 'International Tables Vol C Tables 4.2.6.8 and 6.1.1.4'
O O 0.0492 0.0322 'International Tables Vol C Tables 4.2.6.8 and 6.1.1.4'

loop_
_geom_angle_atom_site_label_1
_geom_angle_atom_site_label_2
_geom_angle_atom_site_label_3
_geom_angle
C16 O1 C3 115.29(14)
C1' O6 C8 117.42(13)
C12 O4 C6 111.54(15)
C4' O8 H8 109.5
C2 O3 H3 109.5
O6 C1' C3' 114.45(15)
O7 C1' O6 122.90(17)
O7 C1' C3' 122.57(17)
O1 C16 C17 111.70(16)
O2 C16 O1 122.53(18)
O2 C16 C17 125.77(18)
O1 C3 H3A 108.1
O1 C3 C2 106.40(14)
O1 C3 C4 111.34(14)
C2 C3 H3A 108.1
C4 C3 H3A 108.1
C4 C3 C2 114.62(14)
C6 C5 H5 115.3
C4 C5 H5 115.3
C4 C5 C6 129.43(16)
O4 C6 C5 107.54(14)
O4 C6 H6 110.8
O4 C6 C7 105.19(13)
C5 C6 H6 110.8
C5 C6 C7 111.60(14)
C7 C6 H6 110.8
C10 C1 H1 115.7
C10 C1 C2 128.61(17)
C2 C1 H1 115.7
C1 C10 C9 117.62(17)
C1 C10 C14 125.52(18)
C14 C10 C9 116.82(17)
O3 C2 C3 108.30(15)
O3 C2 C1 106.20(14)
O3 C2 H2 110.0
C3 C2 H2 110.0
C1 C2 C3 112.18(14)
C1 C2 H2 110.0
C1' C3' C4' 112.20(15)
C2' C3' C1' 126.82(17)
C2' C3' C4' 120.96(17)
C6 C7 H7 109.0
C11 C7 C6 102.29(15)
C11 C7 H7 109.0
C11 C7 C8 112.09(15)
C8 C7 C6 115.30(14)
C8 C7 H7 109.0
C5 C4 C3 125.73(16)
C5 C4 C15 120.22(17)
C15 C4 C3 114.03(16)
C12 C11 C7 108.55(16)
C13 C11 C7 127.9(2)
C13 C11 C12 123.6(2)
O6 C8 C7 109.98(14)
O6 C8 H8A 107.9
O6 C8 C9 107.45(14)
C7 C8 H8A 107.9
C9 C8 C7 115.59(15)
C9 C8 H8A 107.9
C10 C9 C8 115.15(15)
C10 C9 H9A 108.5
C10 C9 H9B 108.5
C8 C9 H9A 108.5
C8 C9 H9B 108.5
H9A C9 H9B 107.5
O8 C4' C3' 112.32(16)
O8 C4' H4'A 109.1
O8 C4' H4'B 109.1
C3' C4' H4'A 109.1
C3' C4' H4'B 109.1
H4'A C4' H4'B 107.9
O4 C12 C11 108.86(16)
O5 C12 O4 121.8(2)
O5 C12 C11 129.3(2)
C16 C17 H17A 109.5
C16 C17 H17B 109.5
C16 C17 H17C 109.5
H17A C17 H17B 109.5
H17A C17 H17C 109.5
H17B C17 H17C 109.5
C3' C2' H2' 114.9
C3' C2' C5' 130.21(19)
C5' C2' H2' 114.9
C10 C14 H14A 109.5
C10 C14 H14B 109.5
C10 C14 H14C 109.5
H14A C14 H14B 109.5
H14A C14 H14C 109.5
H14B C14 H14C 109.5
C4 C15 H15A 109.5
C4 C15 H15B 109.5
C4 C15 H15C 109.5
H15A C15 H15B 109.5
H15A C15 H15C 109.5
H15B C15 H15C 109.5
C11 C13 H13A 121.4(16)
C11 C13 H13B 116.8(16)
H13A C13 H13B 122(2)
C2' C5' H5'A 109.5
C2' C5' H5'B 109.5
C2' C5' H5'C 109.5
H5'A C5' H5'B 109.5
H5'A C5' H5'C 109.5
H5'B C5' H5'C 109.5

loop_
_geom_bond_atom_site_label_1
_geom_bond_atom_site_label_2
_geom_bond_distance
O1 C16 1.344(2)
O1 C3 1.461(2)
O6 C1' 1.349(2)
O6 C8 1.461(2)
O4 C6 1.477(2)
O4 C12 1.356(2)
O2 C16 1.205(2)
O8 H8 0.8200
O8 C4' 1.431(2)
O7 C1' 1.209(2)
O3 H3 0.8200
O3 C2 1.430(2)
O5 C12 1.206(3)
C1' C3' 1.485(2)
C16 C17 1.492(3)
C3 H3A 0.9800
C3 C2 1.543(2)
C3 C4 1.511(2)
C5 H5 0.9300
C5 C6 1.502(2)
C5 C4 1.335(3)
C6 H6 0.9800
C6 C7 1.554(2)
C1 H1 0.9300
C1 C10 1.328(3)
C1 C2 1.494(2)
C10 C9 1.517(3)
C10 C14 1.505(3)
C2 H2 0.9800
C3' C4' 1.503(3)
C3' C2' 1.336(3)
C7 H7 0.9800
C7 C11 1.502(3)
C7 C8 1.536(2)
C4 C15 1.501(2)
C11 C12 1.481(3)
C11 C13 1.331(3)
C8 H8A 0.9800
C8 C9 1.523(3)
C9 H9A 0.9700
C9 H9B 0.9700
C4' H4'A 0.9700
C4' H4'B 0.9700
C17 H17A 0.9600
C17 H17B 0.9600
C17 H17C 0.9600
C2' H2' 0.9300
C2' C5' 1.488(3)
C14 H14A 0.9600
C14 H14B 0.9600
C14 H14C 0.9600
C15 H15A 0.9600
C15 H15B 0.9600
C15 H15C 0.9600
C13 H13A 1.03(3)
C13 H13B 0.97(3)
C5' H5'A 0.9600
C5' H5'B 0.9600
C5' H5'C 0.9600

loop_
_geom_torsion_atom_site_label_1
_geom_torsion_atom_site_label_2
_geom_torsion_atom_site_label_3
_geom_torsion_atom_site_label_4
_geom_torsion
O1 C3 C2 O3 -169.65(13)
O1 C3 C2 C1 73.47(18)
O1 C3 C4 C5 -38.7(2)
O1 C3 C4 C15 143.13(16)
O6 C1' C3' C4' -156.27(15)
O6 C1' C3' C2' 25.5(3)
O6 C8 C9 C10 -67.82(19)
O4 C6 C7 C11 18.51(17)
O4 C6 C7 C8 -103.40(16)
O7 C1' C3' C4' 20.4(2)
O7 C1' C3' C2' -157.8(2)
C1' O6 C8 C7 108.77(16)
C1' O6 C8 C9 -124.64(16)
C1' C3' C4' O8 59.8(2)
C1' C3' C2' C5' 2.4(4)
C16 O1 C3 C2 162.30(14)
C16 O1 C3 C4 -72.16(18)
C3 O1 C16 O2 -7.5(2)
C3 O1 C16 C17 171.70(16)
C5 C6 C7 C11 -97.80(16)
C5 C6 C7 C8 140.28(16)
C6 O4 C12 O5 -174.50(18)
C6 O4 C12 C11 5.2(2)
C6 C5 C4 C3 -1.6(3)
C6 C5 C4 C15 176.51(19)
C6 C7 C11 C12 -16.07(19)
C6 C7 C11 C13 163.8(2)
C6 C7 C8 O6 42.7(2)
C6 C7 C8 C9 -79.12(19)
C1 C10 C9 C8 -86.5(2)
C10 C1 C2 O3 150.94(18)
C10 C1 C2 C3 -90.9(2)
C2 C3 C4 C5 82.2(2)
C2 C3 C4 C15 -96.03(19)
C2 C1 C10 C9 172.42(17)
C2 C1 C10 C14 -5.2(3)
C7 C11 C12 O4 7.6(2)
C7 C11 C12 O5 -172.7(2)
C7 C8 C9 C10 55.4(2)
C4 C3 C2 O3 66.83(19)
C4 C3 C2 C1 -50.1(2)
C4 C5 C6 O4 126.9(2)
C4 C5 C6 C7 -118.2(2)
C11 C7 C8 O6 -73.74(18)
C11 C7 C8 C9 164.40(16)
C8 O6 C1' O7 -10.0(2)
C8 O6 C1' C3' 166.63(15)
C8 C7 C11 C12 108.02(17)
C8 C7 C11 C13 -72.1(3)
C4' C3' C2' C5' -175.7(2)
C12 O4 C6 C5 103.67(17)
C12 O4 C6 C7 -15.40(19)
C2' C3' C4' O8 -121.8(2)
C14 C10 C9 C8 91.3(2)
C13 C11 C12 O4 -172.3(2)
C13 C11 C12 O5 7.5(3)
